data_2200635
loop_
_publ_author_name
'Subha Nandhini, M.'
'Krishnakumar, R. V.'
'Natarajan, S.'

_publ_section_title
;
 Dichlorobis(sarcosinato)zinc(II)
;
_journal_issue 10
_journal_name_full 'Acta Crystallographica Section E'
_journal_page_first m435
_journal_page_last m437
_journal_paper_doi 10.1107/S1600536801014775
_journal_volume 57
_journal_year 2001
_chemical_formula_iupac '[Zn Cl2 (C6 H14 N2 O4)]'
_chemical_formula_moiety 'C6 H14 Cl2 N2 O4 Zn'
_chemical_formula_sum 'C6 H14 Cl2 N2 O4 Zn'
_chemical_formula_weight 314.46
_chemical_name_common Dichlorobis(sarcosinato)zinc(II)
_chemical_name_systematic
;
Dichlorobis(sarcosinato)zinc(II)
;
_space_group_IT_number 61
_symmetry_cell_setting orthorhombic
_symmetry_space_group_name_Hall '-P 2ac 2ab'
_symmetry_space_group_name_H-M 'P b c a'
_audit_creation_method SHELXL-97
_cell_angle_alpha 90.00
_cell_angle_beta 90.00
_cell_angle_gamma 90.00
_cell_formula_units_Z 8
_cell_length_a 14.191(2)
_cell_length_b 10.6550(10)
_cell_length_c 15.917(2)
_cell_measurement_reflns_used 25
_cell_measurement_temperature 293(2)
_cell_measurement_theta_max 27
_cell_measurement_theta_min 15
_cell_volume 2406.7(5)
_computing_cell_refinement 'CAD-4 Software'
_computing_data_collection 'CAD-4 Software (Enraf-Nonius, 1989)'
_computing_data_reduction 'CAD-4 Software'
_computing_molecular_graphics 'PLATON (Spek, 1999)'
_computing_publication_material SHELXL97
_computing_structure_refinement 'SHELXL97 (Sheldrick, 1997)'
_computing_structure_solution 'SHELXS97 (Sheldrick, 1990)'
_diffrn_ambient_temperature 293(2)
_diffrn_measured_fraction_theta_full .881
_diffrn_measured_fraction_theta_max .881
_diffrn_measurement_device_type 'Enraf-Nonius CAD-4'
_diffrn_measurement_method \w-2\q
_diffrn_radiation_monochromator graphite
_diffrn_radiation_source 'fine-focus sealed tube'
_diffrn_radiation_type CuK\a
_diffrn_radiation_wavelength 1.54180
_diffrn_reflns_av_R_equivalents .000
_diffrn_reflns_av_sigmaI/netI .0137
_diffrn_reflns_limit_h_max 16
_diffrn_reflns_limit_h_min 0
_diffrn_reflns_limit_k_max 12
_diffrn_reflns_limit_k_min 0
_diffrn_reflns_limit_l_max 19
_diffrn_reflns_limit_l_min 0
_diffrn_reflns_number 2182
_diffrn_reflns_theta_full 67.89
_diffrn_reflns_theta_max 67.89
_diffrn_reflns_theta_min 5.56
_diffrn_standards_decay_% .1
_diffrn_standards_interval_count 200
_diffrn_standards_number 2
_exptl_absorpt_coefficient_mu 6.941
_exptl_absorpt_correction_T_max .503
_exptl_absorpt_correction_T_min .400
_exptl_absorpt_correction_type '\y scan'
_exptl_absorpt_process_details '(North et al., 1968)'
_exptl_crystal_colour colorless
_exptl_crystal_density_diffrn 1.736
_exptl_crystal_density_meas 1.74
_exptl_crystal_density_method 'floatation in a mixture of carbon tetrachloride and bromoform'
_exptl_crystal_description needle
_exptl_crystal_F_000 1280
_exptl_crystal_size_max .16
_exptl_crystal_size_mid .12
_exptl_crystal_size_min .10
_refine_diff_density_max .28
_refine_diff_density_min -.43
_refine_ls_extinction_coef .00071(4)
_refine_ls_extinction_method SHELXL97
_refine_ls_goodness_of_fit_ref 1.18
_refine_ls_hydrogen_treatment constr
_refine_ls_matrix_type full
_refine_ls_number_parameters 137
_refine_ls_number_reflns 2182
_refine_ls_number_restraints 0
_refine_ls_restrained_S_all 1.18
_refine_ls_R_factor_all .031
_refine_ls_R_factor_gt .028
_refine_ls_shift/su_max .001
_refine_ls_shift/su_mean <0.001
_refine_ls_structure_factor_coef Fsqd
_refine_ls_weighting_details 'calc w = 1/[\s^2^(Fo^2^)+(0.0299P)^2^+2.1069P] where P = (Fo^2^+2Fc^2^)/3'
_refine_ls_weighting_scheme calc
_refine_ls_wR_factor_ref .075
_reflns_number_gt 2004
_reflns_number_total 2182
_reflns_threshold_expression I>2\s(I)
_cod_data_source_file ci6057.cif
_cod_data_source_block I
_cod_original_cell_volume 2406.5(4)
_cod_database_code 2200635
_cod_database_fobs_code 2200635

loop_
_symmetry_equiv_pos_as_xyz
'x, y, z'
'-x+1/2, -y, z+1/2'
'x+1/2, -y+1/2, -z'
'-x, y+1/2, -z+1/2'
'-x, -y, -z'
'x-1/2, y, -z-1/2'
'-x-1/2, y-1/2, z'
'x, -y-1/2, z-1/2'

loop_
_atom_site_label
_atom_site_fract_x
_atom_site_fract_y
_atom_site_fract_z
_atom_site_U_iso_or_equiv
_atom_site_adp_type
_atom_site_calc_flag
_atom_site_refinement_flags
_atom_site_occupancy
_atom_site_disorder_assembly
_atom_site_disorder_group
_atom_site_type_symbol
Zn1 .91616(2) .26684(3) .374714(18) .02767(13) Uani d . 1 . . Zn
Cl1 .82235(4) .23686(7) .26065(4) .04149(18) Uani d . 1 . . Cl
Cl2 .85109(5) .21851(6) .50017(4) .04106(18) Uani d . 1 . . Cl
O1A .96149(12) .43918(17) .36814(12) .0407(5) Uani d . 1 . . O
O1B 1.02354(12) .15641(18) .34808(11) .0386(4) Uani d . 1 . . O
O2A .81985(13) .51561(19) .40136(14) .0474(5) Uani d . 1 . . O
O2B 1.10244(14) .1897(2) .46595(12) .0502(5) Uani d . 1 . . O
N1A .86855(15) .75410(19) .36977(12) .0324(5) Uani d . 1 . . N
H1A1 .8531 .7594 .4245 .039 Uiso calc R 1 . . H
H1A2 .8165 .7310 .3414 .039 Uiso calc R 1 . . H
N1B 1.24257(13) .0311(2) .42703(13) .0322(5) Uani d . 1 . . N
H1B1 1.2600 .1064 .4473 .039 Uiso calc R 1 . . H
H1B2 1.2212 -.0151 .4704 .039 Uiso calc R 1 . . H
C1A .90174(17) .5272(2) .37881(14) .0303(5) Uani d . 1 . . C
C1B 1.09122(16) .1399(2) .39819(14) .0277(5) Uani d . 1 . . C
C2A .94081(17) .6563(2) .35948(16) .0323(5) Uani d . 1 . . C
H2A1 .9933 .6737 .3967 .039 Uiso calc R 1 . . H
H2A2 .9642 .6578 .3022 .039 Uiso calc R 1 . . H
C2B 1.16529(17) .0490(3) .36588(15) .0322(5) Uani d . 1 . . C
H2B1 1.1359 -.0314 .3543 .039 Uiso calc R 1 . . H
H2B2 1.1911 .0807 .3136 .039 Uiso calc R 1 . . H
C3A .8985(2) .8799(3) .3400(2) .0554(8) Uani d . 1 . . C
H3A1 .8482 .9389 .3486 .083 Uiso calc R 1 . . H
H3A2 .9135 .8758 .2813 .083 Uiso calc R 1 . . H
H3A3 .9530 .9065 .3709 .083 Uiso calc R 1 . . H
C3B 1.32584(18) -.0316(3) .39022(18) .0448(7) Uani d . 1 . . C
H3B1 1.3737 -.0405 .4324 .067 Uiso calc R 1 . . H
H3B2 1.3498 .0180 .3446 .067 Uiso calc R 1 . . H
H3B3 1.3081 -.1130 .3697 .067 Uiso calc R 1 . . H

loop_
_atom_site_aniso_label
_atom_site_aniso_U_11
_atom_site_aniso_U_22
_atom_site_aniso_U_33
_atom_site_aniso_U_12
_atom_site_aniso_U_13
_atom_site_aniso_U_23
Zn1 .01822(19) .0360(2) .0288(2) .00084(12) .00124(11) -.00157(13)
Cl1 .0290(3) .0618(4) .0337(3) .0001(3) -.0053(2) -.0061(3)
Cl2 .0417(3) .0462(4) .0353(3) -.0046(3) .0121(3) .0024(3)
O1A .0235(9) .0372(10) .0614(12) -.0007(8) .0015(8) -.0009(9)
O1B .0285(9) .0559(11) .0314(9) .0152(9) -.0047(7) -.0046(8)
O2A .0295(9) .0469(11) .0658(13) -.0015(8) .0147(9) .0044(10)
O2B .0392(10) .0691(14) .0423(11) .0155(10) -.0106(9) -.0204(10)
N1A .0285(11) .0370(11) .0318(11) -.0016(9) -.0017(8) -.0007(9)
N1B .0213(9) .0401(11) .0352(11) .0056(9) .0004(8) .0007(9)
C1A .0257(12) .0403(14) .0249(12) -.0039(10) -.0008(9) -.0016(10)
C1B .0213(11) .0359(12) .0259(11) -.0018(10) .0014(9) .0021(10)
C2A .0254(12) .0374(13) .0340(12) -.0033(11) .0011(10) -.0012(11)
C2B .0242(12) .0431(14) .0294(12) .0057(11) -.0012(9) -.0012(10)
C3A .0547(18) .0411(16) .070(2) -.0005(14) .0015(17) .0141(15)
C3B .0243(13) .0592(18) .0509(16) .0142(12) .0065(12) .0070(14)

loop_
_atom_type_symbol
_atom_type_description
_atom_type_scat_dispersion_real
_atom_type_scat_dispersion_imag
_atom_type_scat_source
C C .0181 .0091 'International Tables Vol C Tables 4.2.6.8 and 6.1.1.4'
H H .0000 .0000 'International Tables Vol C Tables 4.2.6.8 and 6.1.1.4'
Cl Cl .3639 .7018 'International Tables Vol C Tables 4.2.6.8 and 6.1.1.4'
N N .0311 .0180 'International Tables Vol C Tables 4.2.6.8 and 6.1.1.4'
O O .0492 .0322 'International Tables Vol C Tables 4.2.6.8 and 6.1.1.4'
Zn Zn -1.5491 .6778 'International Tables Vol C Tables 4.2.6.8 and 6.1.1.4'

loop_
_geom_angle_atom_site_label_1
_geom_angle_atom_site_label_2
_geom_angle_atom_site_label_3
_geom_angle
_geom_angle_publ_flag
O1A Zn1 O1B 107.20(8) y
O1A Zn1 Cl2 113.40(6) y
O1B Zn1 Cl2 111.71(6) y
O1A Zn1 Cl1 106.43(6) y
O1B Zn1 Cl1 101.36(5) y
Cl2 Zn1 Cl1 115.74(3) y
C1A O1A Zn1 117.80(16) ?
C1B O1B Zn1 122.43(16) ?
C2A N1A C3A 113.9(2) y
C2A N1A H1A1 108.8 ?
C3A N1A H1A1 108.8 ?
C2A N1A H1A2 108.8 ?
C3A N1A H1A2 108.8 ?
H1A1 N1A H1A2 107.7 ?
C3B N1B C2B 112.97(19) y
C3B N1B H1B1 109.0 ?
C2B N1B H1B1 109.0 ?
C3B N1B H1B2 109.0 ?
C2B N1B H1B2 109.0 ?
H1B1 N1B H1B2 107.8 ?
O2A C1A O1A 126.6(2) y
O2A C1A C2A 120.0(2) y
O1A C1A C2A 113.4(2) y
O2B C1B O1B 127.0(2) y
O2B C1B C2B 119.3(2) y
O1B C1B C2B 113.7(2) y
N1A C2A C1A 111.4(2) y
N1A C2A H2A1 109.3 ?
C1A C2A H2A1 109.3 ?
N1A C2A H2A2 109.3 ?
C1A C2A H2A2 109.3 ?
H2A1 C2A H2A2 108.0 ?
N1B C2B C1B 111.88(19) y
N1B C2B H2B1 109.2 ?
C1B C2B H2B1 109.2 ?
N1B C2B H2B2 109.2 ?
C1B C2B H2B2 109.2 ?
H2B1 C2B H2B2 107.9 ?
N1A C3A H3A1 109.5 ?
N1A C3A H3A2 109.5 ?
H3A1 C3A H3A2 109.5 ?
N1A C3A H3A3 109.5 ?
H3A1 C3A H3A3 109.5 ?
H3A2 C3A H3A3 109.5 ?
N1B C3B H3B1 109.5 ?
N1B C3B H3B2 109.5 ?
H3B1 C3B H3B2 109.5 ?
N1B C3B H3B3 109.5 ?
H3B1 C3B H3B3 109.5 ?
H3B2 C3B H3B3 109.5 ?

loop_
_geom_bond_atom_site_label_1
_geom_bond_atom_site_label_2
_geom_bond_site_symmetry_2
_geom_bond_distance
_geom_bond_publ_flag
Zn1 O1A . 1.9484(19) y
Zn1 O1B . 1.9713(17) y
Zn1 Cl2 . 2.2595(7) y
Zn1 Cl1 . 2.2739(7) y
O1A C1A . 1.276(3) y
O1B C1B . 1.261(3) y
O2A C1A . 1.223(3) y
O2B C1B . 1.213(3) y
N1A C2A . 1.471(3) y
N1A C3A . 1.484(3) y
N1A H1A1 . .90 ?
N1A H1A2 . .90 ?
N1B C3B . 1.478(3) y
N1B C2B . 1.479(3) y
N1B H1B1 . .90 ?
N1B H1B2 . .90 ?
C1A C2A . 1.514(3) y
C1B C2B . 1.519(3) y
C2A H2A1 . .97 ?
C2A H2A2 . .97 ?
C2B H2B1 . .97 ?
C2B H2B2 . .97 ?
C3A H3A1 . .96 ?
C3A H3A2 . .96 ?
C3A H3A3 . .96 ?
C3B H3B1 . .96 ?
C3B H3B2 . .96 ?
C3B H3B3 . .96 ?

loop_
_geom_hbond_atom_site_label_D
_geom_hbond_atom_site_label_H
_geom_hbond_atom_site_label_A
_geom_hbond_site_symmetry_A
_geom_hbond_distance_DH
_geom_hbond_distance_HA
_geom_hbond_distance_DA
_geom_hbond_angle_DHA
N1A H1A1 O2B 5_766 .90 1.93 2.714(3) 144.3
N1A H1A2 Cl1 7_765 .90 2.35 3.223(2) 162.5
N1B H1B1 Cl2 3_556 .90 2.42 3.291(2) 163.5
N1B H1B2 Cl2 5_756 .90 2.44 3.191(2) 140.7
N1B H1B2 O2A 3_556 .90 2.48 2.985(3) 116.3
C2A H2A2 O1B 4_755 .97 2.40 3.342(3) 164.1
C2B H2B2 Cl1 6_656 .97 2.76 3.610(3) 146.2
C3A H3A1 O2A 7_765 .96 2.66 3.555(4) 155.9

loop_
_geom_torsion_atom_site_label_1
_geom_torsion_atom_site_label_2
_geom_torsion_atom_site_label_3
_geom_torsion_atom_site_label_4
_geom_torsion
_geom_torsion_publ_flag
O1B Zn1 O1A C1A 176.31(17) ?
Cl2 Zn1 O1A C1A -59.92(18) ?
Cl1 Zn1 O1A C1A 68.47(18) ?
O1A Zn1 O1B C1B 72.3(2) ?
Cl2 Zn1 O1B C1B -52.5(2) ?
Cl1 Zn1 O1B C1B -176.30(18) ?
Zn1 O1A C1A O2A 8.0(3) ?
Zn1 O1A C1A C2A -171.24(15) ?
Zn1 O1B C1B O2B -2.6(4) ?
Zn1 O1B C1B C2B 178.76(16) ?
C3A N1A C2A C1A -171.6(2) y
O2A C1A C2A N1A -1.3(3) y
O1A C1A C2A N1A 178.0(2) y
C3B N1B C2B C1B -166.3(2) y
O2B C1B C2B N1B 2.1(3) y
O1B C1B C2B N1B -179.2(2) y
